data_1562891
loop_
_publ_author_name
'Fang, Sheng-Tao'
'Liu, Xiang-Hong'
'Yan, Bing-Fei'
'Miao, Feng-Ping'
'Yin, Xiu-Li'
'Li, Wen-Zuo'
'Ji, Nai-Yun'

_publ_section_title
;
 Terpenoids from the Marine-Derived Fungus <i>Aspergillus</i> sp.
 RR-YLW-12, Associated with the Red Alga <i>Rhodomela confervoides</i>.
;
_journal_name_full 'Journal of natural products'
_journal_paper_doi 10.1021/acs.jnatprod.1c00021
_journal_year 2021
_chemical_absolute_configuration ad
_chemical_formula_moiety 'C26 H32 O9'
_chemical_formula_sum 'C26 H32 O9'
_chemical_formula_weight 488.51
_space_group_crystal_system monoclinic
_space_group_IT_number 4
_space_group_name_Hall 'P 2yb'
_space_group_name_H-M_alt 'P 1 21 1'
_atom_sites_solution_hydrogens mixed
_audit_creation_method SHELXL-2018/3
_cell_angle_alpha 90
_cell_angle_beta 91.30(3)
_cell_angle_gamma 90
_cell_formula_units_Z 2
_cell_length_a 8.548(4)
_cell_length_b 11.424(3)
_cell_length_c 12.563(3)
_cell_measurement_reflns_used 6598
_cell_measurement_temperature 297(2)
_cell_measurement_theta_max 68.39
_cell_measurement_theta_min 3.52
_cell_volume 1226.5(7)
_computing_structure_refinement 'SHELXL-2018/3 (Sheldrick, 2018)'
_computing_structure_solution 'SHELXT 2014/5 (Sheldrick, 2014)'
_diffrn_ambient_temperature 297(2)
_diffrn_measured_fraction_theta_full 0.990
_diffrn_measured_fraction_theta_max 0.985
_diffrn_measurement_device_type 'Bruker D8 VENTURE'
_diffrn_measurement_method '\f and \w scans'
_diffrn_radiation_type CuK\a
_diffrn_radiation_wavelength 1.54178
_diffrn_reflns_av_R_equivalents 0.0704
_diffrn_reflns_av_unetI/netI 0.0764
_diffrn_reflns_Laue_measured_fraction_full 0.990
_diffrn_reflns_Laue_measured_fraction_max 0.985
_diffrn_reflns_limit_h_max 10
_diffrn_reflns_limit_h_min -10
_diffrn_reflns_limit_k_max 13
_diffrn_reflns_limit_k_min -13
_diffrn_reflns_limit_l_max 15
_diffrn_reflns_limit_l_min -11
_diffrn_reflns_number 10978
_diffrn_reflns_point_group_measured_fraction_full 0.909
_diffrn_reflns_point_group_measured_fraction_max 0.904
_diffrn_reflns_theta_full 67.679
_diffrn_reflns_theta_max 68.414
_diffrn_reflns_theta_min 3.519
_exptl_absorpt_coefficient_mu 0.831
_exptl_crystal_colour colourless
_exptl_crystal_density_diffrn 1.323
_exptl_crystal_description block
_exptl_crystal_F_000 520
_exptl_crystal_size_max 0.180
_exptl_crystal_size_mid 0.160
_exptl_crystal_size_min 0.140
_exptl_transmission_factor_max 0.7531
_exptl_transmission_factor_min 0.6246
_refine_diff_density_max 0.614
_refine_diff_density_min -0.752
_refine_diff_density_rms 0.134
_refine_ls_abs_structure_details
;
 Flack x determined using 1221 quotients [(I+)-(I-)]/[(I+)+(I-)]
 (Parsons, Flack and Wagner, Acta Cryst. B69 (2013) 249-259).
;
_refine_ls_abs_structure_Flack -0.09(10)
_refine_ls_extinction_method none
_refine_ls_goodness_of_fit_ref 1.230
_refine_ls_hydrogen_treatment mixed
_refine_ls_matrix_type full
_refine_ls_number_parameters 328
_refine_ls_number_reflns 4085
_refine_ls_number_restraints 1
_refine_ls_restrained_S_all 1.230
_refine_ls_R_factor_all 0.1229
_refine_ls_R_factor_gt 0.0407
_refine_ls_shift/su_max 0.000
_refine_ls_shift/su_mean 0.000
_refine_ls_structure_factor_coef Fsqd
_refine_ls_weighting_details 'w=1/[\s^2^(Fo^2^)+(0.0966P)^2^+0.0234P] where P=(Fo^2^+2Fc^2^)/3'
_refine_ls_weighting_scheme calc
_refine_ls_wR_factor_gt 0.1170
_refine_ls_wR_factor_ref 0.1726
_reflns_Friedel_coverage 0.739
_reflns_Friedel_fraction_full 0.820
_reflns_Friedel_fraction_max 0.813
_reflns_number_gt 3145
_reflns_number_total 4085
_reflns_threshold_expression 'I > 2\s(I)'
_cod_data_source_file np1c00021_si_003.cif
_cod_data_source_block t_a
_cod_depositor_comments
;
The following automatic conversions were performed:

data item '_chemical_absolute_configuration' value 'AD' was changed
to 'ad' in accordance with the
/home/data/users/saulius/crontab/automatic-downloads/rss-feeds/ACS/lib/dictionaries/cif_core.dic
dictionary named 'cif_core.dic' version 2.4.2 last updated on
2011-04-26.

Automatic conversion script
Id: cif_fix_values 7556 2019-12-06 15:28:31Z antanas 
;
_cod_original_sg_symbol_H-M 'P 21'
_cod_database_code 1562891
_shelx_shelxl_version_number 2018/3
_shelx_space_group_comment
;
The symmetry employed for this shelxl refinement is uniquely defined
by the following loop, which should always be used as a source of
symmetry information in preference to the above space-group names.
They are only intended as comments.
;
_shelx_estimated_absorpt_t_min 0.865
_shelx_estimated_absorpt_t_max 0.893

loop_
_space_group_symop_operation_xyz
'x, y, z'
'-x, y+1/2, -z'

loop_
_atom_site_label
_atom_site_type_symbol
_atom_site_fract_x
_atom_site_fract_y
_atom_site_fract_z
_atom_site_U_iso_or_equiv
_atom_site_adp_type
_atom_site_occupancy
_atom_site_site_symmetry_order
_atom_site_calc_flag
_atom_site_refinement_flags_posn
_atom_site_refinement_flags_adp
_atom_site_refinement_flags_occupancy
_atom_site_disorder_assembly
_atom_site_disorder_group
O1 O 0.7269(6) 0.2237(4) 0.3107(3) 0.0639(12) Uani 1 1 d . . . . .
H1 H 0.708(8) 0.258(6) 0.356(5) 0.07(2) Uiso 1 1 d . . . . .
C1 C 0.8155(6) 0.3628(4) 0.1396(3) 0.0396(10) Uani 1 1 d . . . . .
O2 O 1.0707(5) 0.4441(4) 0.1496(4) 0.0697(11) Uani 1 1 d . . . . .
H2 H 1.108647 0.509622 0.156764 0.105 Uiso 1 1 calc R U . . .
C2 C 0.8731(6) 0.2592(5) 0.0724(3) 0.0516(13) Uani 1 1 d . . . . .
O3 O 0.9623(4) 0.6356(3) 0.2340(2) 0.0541(9) Uani 1 1 d . . . . .
C3 C 0.7483(6) 0.1667(5) 0.0568(3) 0.0482(12) Uani 1 1 d . . . . .
O4 O 0.3698(5) 0.8212(4) 0.4721(3) 0.0645(11) Uani 1 1 d . . . . .
C4 C 0.6394(8) 0.1412(5) 0.1465(4) 0.0577(14) Uani 1 1 d . . . . .
H4A H 0.678778 0.073664 0.185515 0.069 Uiso 1 1 calc R U . . .
H4B H 0.537632 0.120614 0.116398 0.069 Uiso 1 1 calc R U . . .
O7 O 0.7227(6) 0.8507(3) 0.2504(3) 0.0767(13) Uani 1 1 d . . . . .
C7 C 0.6076(5) 0.4617(4) 0.2500(3) 0.0371(10) Uani 1 1 d . . . . .
H7 H 0.649093 0.433926 0.318830 0.045 Uiso 1 1 calc R U . . .
O6 O 0.8400(4) 0.5291(3) 0.4229(2) 0.0512(9) Uani 1 1 d . . . . .
C6 C 0.6453(5) 0.3627(4) 0.1690(3) 0.0379(10) Uani 1 1 d . . . . .
O5 O 0.5687(5) 0.7264(3) 0.5358(2) 0.0580(10) Uani 1 1 d . . . . .
C5 C 0.6191(7) 0.2418(4) 0.2244(3) 0.0484(12) Uani 1 1 d . . . . .
H5 H 0.512538 0.239417 0.251461 0.058 Uiso 1 1 calc R U . . .
O8 O 0.8507(5) 0.7930(4) 0.3986(3) 0.0664(11) Uani 1 1 d . . . . .
C8 C 0.6918(5) 0.5793(4) 0.2298(3) 0.0356(10) Uani 1 1 d . . . . .
C9 C 0.8647(6) 0.5591(4) 0.2190(3) 0.0416(11) Uani 1 1 d . . . . .
O10 O 0.7402(5) 0.1084(4) -0.0243(2) 0.0632(11) Uani 1 1 d . . . . .
C11 C 0.4333(6) 0.4809(5) 0.2660(3) 0.0470(11) Uani 1 1 d . . . . .
H11A H 0.386606 0.513188 0.201310 0.056 Uiso 1 1 calc R U . . .
H11B H 0.383641 0.406166 0.279460 0.056 Uiso 1 1 calc R U . . .
C12 C 0.4031(6) 0.5630(5) 0.3579(3) 0.0496(12) Uani 1 1 d . . . . .
C13 C 0.4827(6) 0.6822(4) 0.3504(3) 0.0407(11) Uani 1 1 d . . . . .
C14 C 0.6628(5) 0.6613(4) 0.3289(3) 0.0395(10) Uani 1 1 d . . . . .
C15 C 0.3097(9) 0.5349(6) 0.4347(5) 0.086(2) Uani 1 1 d . . . . .
H15A H 0.259432 0.462712 0.433903 0.103 Uiso 1 1 calc R U . . .
H15B H 0.293370 0.587156 0.490117 0.103 Uiso 1 1 calc R U . . .
C16 C 0.4675(6) 0.7485(5) 0.4560(3) 0.0483(12) Uani 1 1 d . . . . .
C17 C 0.3927(7) 0.7559(5) 0.2660(3) 0.0552(13) Uani 1 1 d . . . . .
H17A H 0.383828 0.712488 0.200735 0.083 Uiso 1 1 calc R U . . .
H17B H 0.448336 0.827503 0.253759 0.083 Uiso 1 1 calc R U . . .
H17C H 0.290130 0.773542 0.291084 0.083 Uiso 1 1 calc R U . . .
C18 C 0.7901(11) 0.6439(9) 0.6213(5) 0.124(4) Uani 1 1 d . . . . .
H18A H 0.851802 0.711024 0.603573 0.185 Uiso 1 1 calc R U . . .
H18B H 0.856398 0.576254 0.626938 0.185 Uiso 1 1 calc R U . . .
H18C H 0.740466 0.657049 0.688029 0.185 Uiso 1 1 calc R U . . .
C19 C 0.7475(6) 0.7798(5) 0.3182(4) 0.0513(12) Uani 1 1 d . . . . .
C20 C 0.9563(10) 0.8933(8) 0.3877(7) 0.101(3) Uani 1 1 d . . . . .
H20A H 1.009233 0.887847 0.321344 0.152 Uiso 1 1 calc R U . . .
H20B H 1.031844 0.893238 0.445428 0.152 Uiso 1 1 calc R U . . .
H20C H 0.896803 0.964580 0.389274 0.152 Uiso 1 1 calc R U . . .
C21 C 1.0109(8) 0.1935(6) 0.1271(6) 0.0728(18) Uani 1 1 d . . . . .
H21A H 1.045509 0.131745 0.081447 0.109 Uiso 1 1 calc R U . . .
H21B H 0.977355 0.160826 0.193189 0.109 Uiso 1 1 calc R U . . .
H21C H 1.095557 0.247071 0.140651 0.109 Uiso 1 1 calc R U . . .
C22 C 0.9240(8) 0.3067(6) -0.0367(4) 0.0753(19) Uani 1 1 d . . . . .
H22A H 0.954356 0.242682 -0.081167 0.113 Uiso 1 1 calc R U . . .
H22B H 1.011013 0.359017 -0.026489 0.113 Uiso 1 1 calc R U . . .
H22C H 0.838372 0.348058 -0.070135 0.113 Uiso 1 1 calc R U . . .
C23 C 0.5352(6) 0.3683(5) 0.0696(3) 0.0492(12) Uani 1 1 d . . . . .
H23A H 0.530631 0.447299 0.043573 0.074 Uiso 1 1 calc R U . . .
H23B H 0.432205 0.343312 0.088388 0.074 Uiso 1 1 calc R U . . .
H23C H 0.574393 0.317921 0.015200 0.074 Uiso 1 1 calc R U . . .
C24 C 0.6469(6) 0.6367(5) 0.1208(3) 0.0482(12) Uani 1 1 d . . . . .
H24A H 0.702919 0.598753 0.065076 0.072 Uiso 1 1 calc R U . . .
H24B H 0.673673 0.718273 0.122619 0.072 Uiso 1 1 calc R U . . .
H24C H 0.536416 0.628379 0.107413 0.072 Uiso 1 1 calc R U . . .
C25 C 0.6668(8) 0.6240(6) 0.5354(3) 0.0663(18) Uani 1 1 d . . . . .
H25 H 0.603500 0.556381 0.555655 0.080 Uiso 1 1 calc R U . . .
C26 C 0.7356(6) 0.5994(4) 0.4281(3) 0.0445(12) Uani 1 1 d . . . . .
C10 C 0.9141(6) 0.4483(5) 0.1701(3) 0.0456(11) Uani 1 1 d . . . . .

loop_
_atom_site_aniso_label
_atom_site_aniso_U_11
_atom_site_aniso_U_22
_atom_site_aniso_U_33
_atom_site_aniso_U_23
_atom_site_aniso_U_13
_atom_site_aniso_U_12
O1 0.099(3) 0.052(2) 0.0411(16) 0.0038(14) 0.0001(16) 0.007(2)
C1 0.042(3) 0.042(3) 0.0341(15) -0.0033(15) -0.0012(15) -0.002(2)
O2 0.038(2) 0.068(3) 0.104(3) -0.020(2) 0.0139(18) -0.003(2)
C2 0.050(3) 0.058(3) 0.0464(19) -0.010(2) 0.0019(17) 0.009(3)
O3 0.044(2) 0.055(2) 0.0639(17) -0.0105(15) 0.0075(14) -0.0116(19)
C3 0.052(3) 0.046(3) 0.0466(19) -0.0131(18) -0.0074(18) 0.008(3)
O4 0.067(3) 0.062(3) 0.0644(18) -0.0151(17) -0.0018(16) 0.028(2)
C4 0.074(4) 0.040(3) 0.060(2) -0.010(2) 0.005(2) -0.009(3)
O7 0.098(4) 0.040(3) 0.093(3) 0.0145(19) 0.006(2) -0.014(2)
C7 0.040(3) 0.041(2) 0.0306(14) -0.0021(15) 0.0010(13) -0.006(2)
O6 0.054(2) 0.052(2) 0.0462(14) -0.0073(13) -0.0105(13) 0.0143(19)
C6 0.040(3) 0.040(3) 0.0341(15) -0.0030(15) -0.0008(15) -0.006(2)
O5 0.070(3) 0.062(2) 0.0416(14) -0.0142(13) -0.0059(14) 0.022(2)
C5 0.058(3) 0.043(3) 0.0449(19) -0.0022(18) 0.0086(18) -0.002(3)
O8 0.058(2) 0.058(3) 0.084(2) -0.0243(18) -0.0038(17) -0.018(2)
C8 0.036(2) 0.037(3) 0.0337(16) 0.0002(14) 0.0005(14) -0.005(2)
C9 0.042(3) 0.042(3) 0.0405(17) 0.0002(16) 0.0029(16) -0.008(2)
O10 0.067(3) 0.066(3) 0.0567(17) -0.0244(16) -0.0038(15) 0.006(2)
C11 0.039(3) 0.048(3) 0.054(2) -0.0076(19) 0.0067(17) -0.007(2)
C12 0.049(3) 0.050(3) 0.051(2) -0.0071(19) 0.0094(18) -0.001(3)
C13 0.041(3) 0.041(3) 0.0402(17) -0.0022(15) -0.0001(16) 0.003(2)
C14 0.045(3) 0.036(2) 0.0373(16) -0.0013(15) -0.0016(16) 0.000(2)
C15 0.097(5) 0.067(4) 0.096(4) -0.029(3) 0.055(4) -0.030(4)
C16 0.052(3) 0.047(3) 0.0459(19) -0.0046(18) 0.0016(18) 0.002(3)
C17 0.057(3) 0.054(3) 0.054(2) -0.001(2) -0.008(2) 0.015(3)
C18 0.136(7) 0.176(9) 0.057(3) -0.048(4) -0.045(4) 0.102(7)
C19 0.047(3) 0.043(3) 0.064(2) -0.011(2) 0.004(2) -0.005(3)
C20 0.075(5) 0.088(6) 0.141(6) -0.046(5) 0.024(4) -0.046(5)
C21 0.054(4) 0.069(4) 0.095(4) -0.023(3) -0.014(3) 0.019(4)
C22 0.087(5) 0.084(4) 0.056(3) -0.018(3) 0.025(3) -0.008(4)
C23 0.045(3) 0.057(3) 0.0446(19) -0.0137(18) -0.0076(17) 0.002(3)
C24 0.055(3) 0.052(3) 0.0376(17) 0.0080(17) 0.0018(16) 0.001(3)
C25 0.091(5) 0.071(4) 0.0374(18) -0.007(2) -0.008(2) 0.035(4)
C26 0.053(3) 0.041(3) 0.0389(17) -0.0071(16) -0.0098(17) 0.003(3)
C10 0.038(3) 0.053(3) 0.0461(19) -0.0040(18) 0.0031(16) -0.001(2)

loop_
_atom_type_symbol
_atom_type_description
_atom_type_scat_dispersion_real
_atom_type_scat_dispersion_imag
_atom_type_scat_source
C C 0.0181 0.0091 'International Tables Vol C Tables 4.2.6.8 and 6.1.1.4'
H H 0.0000 0.0000 'International Tables Vol C Tables 4.2.6.8 and 6.1.1.4'
O O 0.0492 0.0322 'International Tables Vol C Tables 4.2.6.8 and 6.1.1.4'

loop_
_geom_angle_atom_site_label_1
_geom_angle_atom_site_label_2
_geom_angle_atom_site_label_3
_geom_angle
_geom_angle_site_symmetry_1
_geom_angle_site_symmetry_3
_geom_angle_publ_flag
C5 O1 H1 112(6) . . ?
C10 C1 C6 122.3(4) . . ?
C10 C1 C2 120.6(4) . . ?
C6 C1 C2 117.0(4) . . ?
C10 O2 H2 109.5 . . ?
C3 C2 C1 112.0(4) . . ?
C3 C2 C21 104.3(5) . . ?
C1 C2 C21 112.3(4) . . ?
C3 C2 C22 110.0(4) . . ?
C1 C2 C22 108.4(4) . . ?
C21 C2 C22 109.7(5) . . ?
O10 C3 C4 119.7(5) . . ?
O10 C3 C2 121.2(4) . . ?
C4 C3 C2 119.0(4) . . ?
C3 C4 C5 114.6(4) . . ?
C3 C4 H4A 108.6 . . ?
C5 C4 H4A 108.6 . . ?
C3 C4 H4B 108.6 . . ?
C5 C4 H4B 108.6 . . ?
H4A C4 H4B 107.6 . . ?
C11 C7 C8 110.9(4) . . ?
C11 C7 C6 114.0(4) . . ?
C8 C7 C6 114.8(3) . . ?
C11 C7 H7 105.4 . . ?
C8 C7 H7 105.4 . . ?
C6 C7 H7 105.4 . . ?
C1 C6 C23 112.0(3) . . ?
C1 C6 C7 111.9(3) . . ?
C23 C6 C7 111.4(4) . . ?
C1 C6 C5 104.9(4) . . ?
C23 C6 C5 107.8(4) . . ?
C7 C6 C5 108.4(3) . . ?
C16 O5 C25 121.3(4) . . ?
O1 C5 C4 107.4(5) . . ?
O1 C5 C6 111.8(4) . . ?
C4 C5 C6 111.1(3) . . ?
O1 C5 H5 108.8 . . ?
C4 C5 H5 108.8 . . ?
C6 C5 H5 108.8 . . ?
C19 O8 C20 114.5(6) . . ?
C9 C8 C7 110.1(4) . . ?
C9 C8 C24 102.0(3) . . ?
C7 C8 C24 113.8(3) . . ?
C9 C8 C14 109.5(3) . . ?
C7 C8 C14 107.7(3) . . ?
C24 C8 C14 113.7(4) . . ?
O3 C9 C10 118.6(4) . . ?
O3 C9 C8 123.1(4) . . ?
C10 C9 C8 117.4(4) . . ?
C12 C11 C7 112.0(4) . . ?
C12 C11 H11A 109.2 . . ?
C7 C11 H11A 109.2 . . ?
C12 C11 H11B 109.2 . . ?
C7 C11 H11B 109.2 . . ?
H11A C11 H11B 107.9 . . ?
C15 C12 C11 121.9(5) . . ?
C15 C12 C13 123.1(5) . . ?
C11 C12 C13 114.9(4) . . ?
C12 C13 C16 109.9(4) . . ?
C12 C13 C17 108.2(4) . . ?
C16 C13 C17 105.9(4) . . ?
C12 C13 C14 108.2(4) . . ?
C16 C13 C14 108.9(3) . . ?
C17 C13 C14 115.8(4) . . ?
C19 C14 C26 106.8(4) . . ?
C19 C14 C8 111.6(3) . . ?
C26 C14 C8 107.2(3) . . ?
C19 C14 C13 110.0(4) . . ?
C26 C14 C13 107.7(3) . . ?
C8 C14 C13 113.2(3) . . ?
C12 C15 H15A 120.0 . . ?
C12 C15 H15B 120.0 . . ?
H15A C15 H15B 120.0 . . ?
O4 C16 O5 116.6(4) . . ?
O4 C16 C13 124.2(4) . . ?
O5 C16 C13 119.3(4) . . ?
C13 C17 H17A 109.5 . . ?
C13 C17 H17B 109.5 . . ?
H17A C17 H17B 109.5 . . ?
C13 C17 H17C 109.5 . . ?
H17A C17 H17C 109.5 . . ?
H17B C17 H17C 109.5 . . ?
C25 C18 H18A 109.5 . . ?
C25 C18 H18B 109.5 . . ?
H18A C18 H18B 109.5 . . ?
C25 C18 H18C 109.5 . . ?
H18A C18 H18C 109.5 . . ?
H18B C18 H18C 109.5 . . ?
O7 C19 O8 124.6(5) . . ?
O7 C19 C14 125.7(5) . . ?
O8 C19 C14 109.7(4) . . ?
O8 C20 H20A 109.5 . . ?
O8 C20 H20B 109.5 . . ?
H20A C20 H20B 109.5 . . ?
O8 C20 H20C 109.5 . . ?
H20A C20 H20C 109.5 . . ?
H20B C20 H20C 109.5 . . ?
C2 C21 H21A 109.5 . . ?
C2 C21 H21B 109.5 . . ?
H21A C21 H21B 109.5 . . ?
C2 C21 H21C 109.5 . . ?
H21A C21 H21C 109.5 . . ?
H21B C21 H21C 109.5 . . ?
C2 C22 H22A 109.5 . . ?
C2 C22 H22B 109.5 . . ?
H22A C22 H22B 109.5 . . ?
C2 C22 H22C 109.5 . . ?
H22A C22 H22C 109.5 . . ?
H22B C22 H22C 109.5 . . ?
C6 C23 H23A 109.5 . . ?
C6 C23 H23B 109.5 . . ?
H23A C23 H23B 109.5 . . ?
C6 C23 H23C 109.5 . . ?
H23A C23 H23C 109.5 . . ?
H23B C23 H23C 109.5 . . ?
C8 C24 H24A 109.5 . . ?
C8 C24 H24B 109.5 . . ?
H24A C24 H24B 109.5 . . ?
C8 C24 H24C 109.5 . . ?
H24A C24 H24C 109.5 . . ?
H24B C24 H24C 109.5 . . ?
O5 C25 C18 105.8(5) . . ?
O5 C25 C26 113.2(4) . . ?
C18 C25 C26 112.8(5) . . ?
O5 C25 H25 108.3 . . ?
C18 C25 H25 108.3 . . ?
C26 C25 H25 108.3 . . ?
O6 C26 C25 118.5(4) . . ?
O6 C26 C14 123.0(4) . . ?
C25 C26 C14 118.4(4) . . ?
C1 C10 O2 122.1(4) . . ?
C1 C10 C9 124.1(4) . . ?
O2 C10 C9 113.5(4) . . ?

loop_
_geom_bond_atom_site_label_1
_geom_bond_atom_site_label_2
_geom_bond_distance
_geom_bond_site_symmetry_2
_geom_bond_publ_flag
O1 C5 1.422(6) . ?
O1 H1 0.71(7) . ?
C1 C10 1.340(7) . ?
C1 C6 1.509(7) . ?
C1 C2 1.541(6) . ?
O2 C10 1.370(6) . ?
O2 H2 0.8200 . ?
C2 C3 1.510(8) . ?
C2 C21 1.545(8) . ?
C2 C22 1.546(7) . ?
O3 C9 1.221(6) . ?
C3 O10 1.218(5) . ?
C3 C4 1.506(7) . ?
O4 C16 1.198(6) . ?
C4 C5 1.522(6) . ?
C4 H4A 0.9700 . ?
C4 H4B 0.9700 . ?
O7 C19 1.191(7) . ?
C7 C11 1.524(7) . ?
C7 C8 1.547(6) . ?
C7 C6 1.560(6) . ?
C7 H7 0.9800 . ?
O6 C26 1.204(6) . ?
C6 C23 1.548(5) . ?
C6 C5 1.564(6) . ?
O5 C16 1.333(5) . ?
O5 C25 1.440(7) . ?
C5 H5 0.9800 . ?
O8 C19 1.335(6) . ?
O8 C20 1.467(8) . ?
C8 C9 1.505(7) . ?
C8 C24 1.559(5) . ?
C8 C14 1.582(5) . ?
C9 C10 1.473(7) . ?
C11 C12 1.514(6) . ?
C11 H11A 0.9700 . ?
C11 H11B 0.9700 . ?
C12 C15 1.306(7) . ?
C12 C13 1.527(7) . ?
C13 C16 1.535(5) . ?
C13 C17 1.545(6) . ?
C13 C14 1.587(7) . ?
C14 C19 1.542(7) . ?
C14 C26 1.552(6) . ?
C15 H15A 0.9300 . ?
C15 H15B 0.9300 . ?
C17 H17A 0.9600 . ?
C17 H17B 0.9600 . ?
C17 H17C 0.9600 . ?
C18 C25 1.508(8) . ?
C18 H18A 0.9600 . ?
C18 H18B 0.9600 . ?
C18 H18C 0.9600 . ?
C20 H20A 0.9600 . ?
C20 H20B 0.9600 . ?
C20 H20C 0.9600 . ?
C21 H21A 0.9600 . ?
C21 H21B 0.9600 . ?
C21 H21C 0.9600 . ?
C22 H22A 0.9600 . ?
C22 H22B 0.9600 . ?
C22 H22C 0.9600 . ?
C23 H23A 0.9600 . ?
C23 H23B 0.9600 . ?
C23 H23C 0.9600 . ?
C24 H24A 0.9600 . ?
C24 H24B 0.9600 . ?
C24 H24C 0.9600 . ?
C25 C26 1.509(6) . ?
C25 H25 0.9800 . ?

loop_
_geom_torsion_atom_site_label_1
_geom_torsion_atom_site_label_2
_geom_torsion_atom_site_label_3
_geom_torsion_atom_site_label_4
_geom_torsion
_geom_torsion_site_symmetry_1
_geom_torsion_site_symmetry_2
_geom_torsion_site_symmetry_3
_geom_torsion_site_symmetry_4
_geom_torsion_publ_flag
C10 C1 C2 C3 173.9(4) . . . . ?
C6 C1 C2 C3 -5.9(5) . . . . ?
C10 C1 C2 C21 56.9(6) . . . . ?
C6 C1 C2 C21 -123.0(5) . . . . ?
C10 C1 C2 C22 -64.5(5) . . . . ?
C6 C1 C2 C22 115.7(5) . . . . ?
C1 C2 C3 O10 147.9(4) . . . . ?
C21 C2 C3 O10 -90.4(5) . . . . ?
C22 C2 C3 O10 27.2(7) . . . . ?
C1 C2 C3 C4 -36.4(6) . . . . ?
C21 C2 C3 C4 85.3(6) . . . . ?
C22 C2 C3 C4 -157.0(5) . . . . ?
O10 C3 C4 C5 -159.5(5) . . . . ?
C2 C3 C4 C5 24.7(7) . . . . ?
C10 C1 C6 C23 117.9(5) . . . . ?
C2 C1 C6 C23 -62.3(5) . . . . ?
C10 C1 C6 C7 -8.0(5) . . . . ?
C2 C1 C6 C7 171.8(3) . . . . ?
C10 C1 C6 C5 -125.4(4) . . . . ?
C2 C1 C6 C5 54.4(4) . . . . ?
C11 C7 C6 C1 168.8(4) . . . . ?
C8 C7 C6 C1 39.3(5) . . . . ?
C11 C7 C6 C23 42.5(5) . . . . ?
C8 C7 C6 C23 -86.9(5) . . . . ?
C11 C7 C6 C5 -76.0(5) . . . . ?
C8 C7 C6 C5 154.6(4) . . . . ?
C3 C4 C5 O1 -94.9(5) . . . . ?
C3 C4 C5 C6 27.7(7) . . . . ?
C1 C6 C5 O1 54.5(4) . . . . ?
C23 C6 C5 O1 174.1(4) . . . . ?
C7 C6 C5 O1 -65.2(5) . . . . ?
C1 C6 C5 C4 -65.5(5) . . . . ?
C23 C6 C5 C4 54.1(6) . . . . ?
C7 C6 C5 C4 174.8(4) . . . . ?
C11 C7 C8 C9 177.5(3) . . . . ?
C6 C7 C8 C9 -51.5(4) . . . . ?
C11 C7 C8 C24 -68.7(4) . . . . ?
C6 C7 C8 C24 62.3(5) . . . . ?
C11 C7 C8 C14 58.3(4) . . . . ?
C6 C7 C8 C14 -170.7(3) . . . . ?
C7 C8 C9 O3 -157.7(4) . . . . ?
C24 C8 C9 O3 81.2(5) . . . . ?
C14 C8 C9 O3 -39.6(5) . . . . ?
C7 C8 C9 C10 33.3(4) . . . . ?
C24 C8 C9 C10 -87.8(4) . . . . ?
C14 C8 C9 C10 151.4(4) . . . . ?
C8 C7 C11 C12 -58.1(4) . . . . ?
C6 C7 C11 C12 170.5(4) . . . . ?
C7 C11 C12 C15 -127.6(7) . . . . ?
C7 C11 C12 C13 55.5(6) . . . . ?
C15 C12 C13 C16 13.0(8) . . . . ?
C11 C12 C13 C16 -170.1(4) . . . . ?
C15 C12 C13 C17 -102.1(7) . . . . ?
C11 C12 C13 C17 74.7(5) . . . . ?
C15 C12 C13 C14 131.8(6) . . . . ?
C11 C12 C13 C14 -51.4(5) . . . . ?
C9 C8 C14 C19 58.3(5) . . . . ?
C7 C8 C14 C19 177.9(4) . . . . ?
C24 C8 C14 C19 -55.0(5) . . . . ?
C9 C8 C14 C26 -58.4(4) . . . . ?
C7 C8 C14 C26 61.3(5) . . . . ?
C24 C8 C14 C26 -171.7(4) . . . . ?
C9 C8 C14 C13 -177.0(3) . . . . ?
C7 C8 C14 C13 -57.3(4) . . . . ?
C24 C8 C14 C13 69.7(5) . . . . ?
C12 C13 C14 C19 178.7(3) . . . . ?
C16 C13 C14 C19 -61.9(4) . . . . ?
C17 C13 C14 C19 57.2(5) . . . . ?
C12 C13 C14 C26 -65.2(4) . . . . ?
C16 C13 C14 C26 54.2(5) . . . . ?
C17 C13 C14 C26 173.3(4) . . . . ?
C12 C13 C14 C8 53.1(4) . . . . ?
C16 C13 C14 C8 172.5(3) . . . . ?
C17 C13 C14 C8 -68.5(5) . . . . ?
C25 O5 C16 O4 165.5(5) . . . . ?
C25 O5 C16 C13 -15.1(7) . . . . ?
C12 C13 C16 O4 -97.6(6) . . . . ?
C17 C13 C16 O4 19.0(7) . . . . ?
C14 C13 C16 O4 144.1(5) . . . . ?
C12 C13 C16 O5 83.0(6) . . . . ?
C17 C13 C16 O5 -160.3(5) . . . . ?
C14 C13 C16 O5 -35.3(6) . . . . ?
C20 O8 C19 O7 -11.3(8) . . . . ?
C20 O8 C19 C14 170.5(5) . . . . ?
C26 C14 C19 O7 179.6(5) . . . . ?
C8 C14 C19 O7 62.7(7) . . . . ?
C13 C14 C19 O7 -63.8(6) . . . . ?
C26 C14 C19 O8 -2.3(5) . . . . ?
C8 C14 C19 O8 -119.1(4) . . . . ?
C13 C14 C19 O8 114.4(4) . . . . ?
C16 O5 C25 C18 166.2(6) . . . . ?
C16 O5 C25 C26 42.3(7) . . . . ?
O5 C25 C26 O6 167.1(5) . . . . ?
C18 C25 C26 O6 47.0(8) . . . . ?
O5 C25 C26 C14 -15.9(7) . . . . ?
C18 C25 C26 C14 -136.0(6) . . . . ?
C19 C14 C26 O6 -95.2(5) . . . . ?
C8 C14 C26 O6 24.6(6) . . . . ?
C13 C14 C26 O6 146.7(5) . . . . ?
C19 C14 C26 C25 88.0(5) . . . . ?
C8 C14 C26 C25 -152.2(5) . . . . ?
C13 C14 C26 C25 -30.2(6) . . . . ?
C6 C1 C10 O2 175.4(4) . . . . ?
C2 C1 C10 O2 -4.4(7) . . . . ?
C6 C1 C10 C9 -10.5(6) . . . . ?
C2 C1 C10 C9 169.7(4) . . . . ?
O3 C9 C10 C1 -172.8(4) . . . . ?
C8 C9 C10 C1 -3.3(6) . . . . ?
O3 C9 C10 O2 1.7(6) . . . . ?
C8 C9 C10 O2 171.3(4) . . . . ?
